data_4303202
loop_
_publ_author_name
'Lei Liu'
'Jinping Li'
'Jinxiang Dong'
'Dubravka \<Si\<sak'
'Christian Baerlocher'
'Lynne B. McCusker'

_publ_section_title
;
Synthesis, Structure, and Characterization of Two Photoluminescent
Zirconium Phosphate-Quinoline Compounds
;
_journal_name_full 'Inorganic Chemistry'
_journal_page_first 8947
_journal_page_last 8954
_journal_paper_doi 10.1021/ic901196f
_journal_volume 48
_journal_year 2009
_space_group_IT_number 2
_symmetry_cell_setting triclinic
_symmetry_Int_Tables_number 2
_symmetry_space_group_name_Hall '-P 1'
_symmetry_space_group_name_H-M 'P -1'
_audit_creation_method 'generated by CrystalMaker 8.1.8'
_cell_angle_alpha 109.6(1)
_cell_angle_beta 101.1(1)
_cell_angle_gamma 100.5(1)
_cell_length_a 10.7570(1)
_cell_length_b 13.8503(1)
_cell_length_c 14.8994(1)
_cell_volume 1978(2)
_pd_proc_ls_prof_wR_expected 0.154
_pd_proc_ls_prof_wR_factor 0.144
_cod_data_source_file ic901196f_si_001_1.cif
_cod_data_source_block ZrPOF-Q1
_cod_database_code 4303202
_refine_ls_r-factor 0.053

loop_
_symmetry_equiv_pos_as_xyz
+x,+y,+z
-x,-y,-z

loop_
_atom_site_label
_atom_site_type_symbol
_atom_site_fract_x
_atom_site_fract_y
_atom_site_fract_z
_atom_site_U_iso_or_equiv
Zr(1) Zr 0.4060(3) 0.1547(3) 0.4767(2) 0.0072(2)
Zr(2) Zr 0.2404(3) 0.4954(3) 0.4732(2) 0.0072
Zr(3) Zr 0.1029(3) 0.8635(2) 0.5525(2) 0.0072
Zr(4) Zr 0.0974(3) 0.7386(2) 0.1855(2) 0.0072
P(1) P 0.5771(8) -0.0165(6) 0.3610(6) 0.013(1)
P(2) P 0.4383(8) 0.3469(6) 0.3728(6) 0.013
P(3) P 0.2606(7) 0.7026(6) 0.3975(6) 0.013
P(4) P 0.0957(8) 0.9778(6) 0.3733(5) 0.013
P(5) P 0.0882(8) 0.6600(6) 0.6396(6) 0.013
P(6) P 0.2155(7) 0.3091(6) 0.5894(6) 0.013
O(1) O 0.493(2) 0.063(1) 0.380(1) 0.022(1)
O(2) O 0.7156(9) 0.039(1) 0.363(1) 0.022
O(3) O 0.587(2) -0.067(1) 0.437(1) 0.022
O(4) O 0.518(2) -0.100(1) 0.2562(9) 0.022
O(5) O 0.397(2) 0.252(1) 0.401(1) 0.022
O(6) O 0.5897(9) 0.248(1) 0.563(1) 0.022
O(7) O 0.226(1) 0.055(1) 0.387(1) 0.022
O(8) O 0.321(2) 0.248(1) 0.572(1) 0.022
O(9) O 0.336(1) 0.412(1) 0.380(1) 0.022
O(10) O 0.580(1) 0.406(1) 0.436(1) 0.022
O(11) O 0.430(2) 0.299(2) 0.2615(9) 0.022
O(12) O 0.227(2) 0.587(1) 0.390(1) 0.022
O(13) O 0.059(1) 0.397(1) 0.388(1) 0.022
O(14) O 0.156(2) 0.587(1) 0.574(1) 0.022
O(15) O 0.242(2) 0.402(1) 0.555(1) 0.022
O(16) O 0.192(2) 0.764(1) 0.468(1) 0.022
O(17) O 0.208(2) 0.708(1) 0.2975(9) 0.022
O(18) O 0.102(2) 0.770(1) 0.634(1) 0.022
O(19) O 0.101(2) 0.943(1) 0.460(1) 0.022
O(20) O -0.076(1) 0.765(1) 0.461(1) 0.022
O(21) O 0.016(1) 0.967(1) 0.638(1) 0.022
O(22) O 0.075(2) 0.8810(9) 0.279(1) 0.022
O(23) O 0.146(2) 0.675(1) 0.7453(9) 0.022
O(24) O 0.230(2) 0.353(1) 0.7011(9) 0.022
F(25) F 0.273(1) 0.818(1) 0.179(1) 0.022
F(26) F 0.097(1) 0.5966(9) 0.085(1) 0.022
F(27) F -0.008(1) 0.757(1) 0.0657(9) 0.022
F(28) F -0.070(1) 0.663(1) 0.207(1) 0.022
O(51) O 0.587(2) 0.173(2) 0.237(2) 0.052(6)
O(52) O -0.003(2) 0.441(2) 0.187(2) 0.052
N(11) N 0.509(1) 0.638(1) 1.2036(6) 0.039(3)
C(12) C 0.441(2) 0.572(2) 1.2357(7) 0.039
C(13) C 0.330(1) 0.494(1) 1.1718(4) 0.039
C(14) C 0.294(2) 0.480(1) 1.0750(4) 0.039
C(15) C 0.362(2) 0.552(2) 1.0410(6) 0.039
C(16) C 0.328(2) 0.544(2) 0.9417(6) 0.039
C(17) C 0.397(2) 0.617(2) 0.9142(7) 0.039
C(18) C 0.508(2) 0.696(2) 0.9822(5) 0.039
C(19) C 0.541(2) 0.707(1) 1.0790(4) 0.039
C(20) C 0.469(2) 0.636(1) 1.1095(6) 0.039
N(21) N 0.091(2) 0.160(2) 1.0576(8) 0.039
C(22) C 0.069(2) 0.177(2) 1.1457(9) 0.039
C(23) C 0.119(2) 0.125(2) 1.203(1) 0.039
C(24) C 0.203(2) 0.066(2) 1.1751(8) 0.039
C(25) C 0.223(2) 0.044(1) 1.0802(7) 0.039
C(26) C 0.307(1) -0.018(1) 1.0441(3) 0.039
C(27) C 0.305(2) -0.0496(8) 0.9471(3) 0.039
C(28) C 0.254(2) 0.005(1) 0.8903(8) 0.039
C(29) C 0.182(3) 0.073(2) 0.9255(9) 0.039
C(30) C 0.170(2) 0.097(2) 1.0221(8) 0.039
H(11) H 0.5866 0.6895 0.2478 0.039
H(12) H 0.4724 0.5766 0.3014 0.039
H(13) H 0.2750 0.4533 0.1966 0.039
H(14) H 0.2246 0.4208 0.0294 0.039
H(16) H 0.2560 0.4887 0.8944 0.039
H(17) H 0.3705 0.6131 0.8483 0.039
H(18) H 0.5612 0.7412 0.9603 0.039
H(19) H 0.6115 0.7649 0.1260 0.039
H(21) H 0.0494 0.1914 0.0169 0.039
H(22) H 0.0219 0.2270 0.1704 0.039
H(23) H 0.0932 0.1292 0.2617 0.039
H(24) H 0.2471 0.0390 0.2186 0.039
H(26) H 0.3682 0.9663 0.0886 0.039
H(27) H 0.3329 0.8894 0.9168 0.039
H(28) H 0.2711 0.9945 0.8279 0.039
H(29) H 0.1410 0.1049 0.8849 0.039
